data_1008631
loop_
_publ_author_name
'Mouron, P'
'Odier, P'
'Choisnet, J'

_publ_section_title
;
Titanates de cuivre substitues a structure bixbyite: Les composes Cu~1-
x~ Ti~1-x~ Fe~2x~ O~3~ (0.15<x<0.33)
;
_journal_coden_ASTM JSSCBI
_journal_name_full 'Journal of Solid State Chemistry'
_journal_page_first 87
_journal_page_last 94
_journal_paper_doi 10.1016/0022-4596(85)90167-7
_journal_volume 60
_journal_year 1985
_chemical_formula_structural 'Cu.6667 Ti.6667 Fe.6667 O3'
_chemical_formula_sum 'Cu0.6667 Fe0.6667 O3 Ti0.6667'
_chemical_name_systematic 'Copper titanium ferrate *'
_space_group_IT_number 206
_symmetry_cell_setting cubic
_symmetry_Int_Tables_number 206
_symmetry_space_group_name_Hall '-I 2b 2c 3'
_symmetry_space_group_name_H-M 'I a -3'
_cell_angle_alpha 90
_cell_angle_beta 90
_cell_angle_gamma 90
_cell_formula_units_Z 16
_cell_length_a 9.4312(5)
_cell_length_b 9.4312(5)
_cell_length_c 9.4312(5)
_cell_volume 838.9
_refine_ls_R_factor_all 0.071
_cod_duplicate_entry 1001551
_cod_original_formula_sum 'Cu.6667 Fe.6667 O3 Ti.6667'
_cod_database_code 1008631

loop_
_symmetry_equiv_pos_as_xyz
x,y,z
x,-y,1/2-z
1/2-x,y,-z
-x,1/2-y,z
y,z,x
-y,1/2-z,x
y,-z,1/2-x
1/2-y,z,-x
z,x,y
1/2-z,x,-y
-z,1/2-x,y
z,-x,1/2-y
-x,-y,-z
-x,y,1/2+z
1/2+x,-y,z
x,1/2+y,-z
-y,-z,-x
y,1/2+z,-x
-y,z,1/2+x
1/2+y,-z,x
-z,-x,-y
1/2+z,-x,y
z,1/2+x,-y
-z,x,1/2+y
1/2+x,1/2+y,1/2+z
1/2+x,1/2-y,-z
-x,1/2+y,1/2-z
1/2-x,-y,1/2+z
1/2+y,1/2+z,1/2+x
1/2-y,-z,1/2+x
1/2+y,1/2-z,-x
-y,1/2+z,1/2-x
1/2+z,1/2+x,1/2+y
-z,1/2+x,1/2-y
1/2-z,-x,1/2+y
1/2+z,1/2-x,-y
1/2-x,1/2-y,1/2-z
1/2-x,1/2+y,z
x,1/2-y,1/2+z
1/2+x,y,1/2-z
1/2-y,1/2-z,1/2-x
1/2+y,z,1/2-x
1/2-y,1/2+z,x
y,1/2-z,1/2+x
1/2-z,1/2-x,1/2-y
z,1/2-x,1/2+y
1/2+z,x,1/2-y
1/2-z,1/2+x,y

loop_
_atom_site_label
_atom_site_type_symbol
_atom_site_symmetry_multiplicity
_atom_site_Wyckoff_symbol
_atom_site_fract_x
_atom_site_fract_y
_atom_site_fract_z
_atom_site_occupancy
_atom_site_attached_hydrogens
_atom_site_calc_flag
Cu1 Cu2+ 8 a 0.25 0.25 0.25 0.3333 0 d
Ti1 Ti4+ 8 a 0.25 0.25 0.25 0.3333 0 d
Fe1 Fe3+ 8 a 0.25 0.25 0.25 0.3333 0 d
Cu2 Cu2+ 24 d -0.030(2) 0. 0.25 0.3333 0 d
Ti2 Ti4+ 24 d -0.030(2) 0. 0.25 0.3333 0 d
Fe2 Fe3+ 24 d -0.030(2) 0. 0.25 0.3333 0 d
O1 O2- 48 e 0.377(2) 0.158(5) 0.395(5) 1. 0 d

loop_
_atom_type_symbol
_atom_type_oxidation_number
Cu2+ 2.000
Ti4+ 4.000
Fe3+ 3.000
O2- -2.000
